data_2213336
loop_
_publ_author_name
'Liu, Chun-Yan'
'Li, Hui'

_publ_section_title
;
 <i>N</i>-(<i>tert</i>-Butoxycarbonyl)-<i>O</i>-(hydroxyethyl)tyrosine
 methyl ester
;
_journal_coeditor_code HB2346
_journal_issue 5
_journal_name_full 'Acta Crystallographica Section E'
_journal_page_first o2295
_journal_page_last o2296
_journal_paper_doi 10.1107/S1600536807016121
_journal_volume 63
_journal_year 2007
_chemical_formula_iupac 'C17 H25 N O6'
_chemical_formula_moiety 'C17 H25 N O6'
_chemical_formula_sum 'C17 H25 N O6'
_chemical_formula_weight 339.38
_chemical_name_common
;
O-hydroxyethyl-N- (tert-butoxycarbonyl)-tyrosine methyl ester
;
_chemical_name_systematic
;
tert-butyl
N-{2-[4-(2-hydroxyethoxy)phenyl]-1-(methoxycarbonyl)ethyl}carbamate
;
_space_group_IT_number 15
_symmetry_cell_setting monoclinic
_symmetry_space_group_name_Hall '-C 2yc'
_symmetry_space_group_name_H-M 'C 1 2/c 1'
_atom_sites_solution_hydrogens mixed
_atom_sites_solution_primary direct
_atom_sites_solution_secondary difmap
_cell_angle_alpha 90.00
_cell_angle_beta 98.327(4)
_cell_angle_gamma 90.00
_cell_formula_units_Z 8
_cell_length_a 26.379(6)
_cell_length_b 9.706(2)
_cell_length_c 14.150(3)
_cell_measurement_reflns_used 1981
_cell_measurement_temperature 294(2)
_cell_measurement_theta_max 22.14
_cell_measurement_theta_min 2.61
_cell_volume 3584.7(13)
_computing_cell_refinement 'SAINT (Bruker, 1997)'
_computing_data_collection 'SMART (Bruker, 1997)'
_computing_data_reduction SAINT
_computing_molecular_graphics 'SHELXTL (Bruker, 1997)'
_computing_publication_material SHELXTL
_computing_structure_refinement 'SHELXL97 (Sheldrick, 1997)'
_computing_structure_solution 'SHELXS97 (Sheldrick, 1997)'
_diffrn_ambient_temperature 294(2)
_diffrn_measured_fraction_theta_full 0.999
_diffrn_measured_fraction_theta_max 0.999
_diffrn_measurement_device_type 'Bruker SMART 1000 CCD'
_diffrn_measurement_method \w
_diffrn_radiation_monochromator graphite
_diffrn_radiation_source 'fine-focus sealed tube'
_diffrn_radiation_type MoK\a
_diffrn_radiation_wavelength 0.71073
_diffrn_reflns_av_R_equivalents 0.0436
_diffrn_reflns_av_sigmaI/netI 0.0497
_diffrn_reflns_limit_h_max 31
_diffrn_reflns_limit_h_min -30
_diffrn_reflns_limit_k_max 6
_diffrn_reflns_limit_k_min -11
_diffrn_reflns_limit_l_max 16
_diffrn_reflns_limit_l_min -16
_diffrn_reflns_number 8980
_diffrn_reflns_theta_full 25.02
_diffrn_reflns_theta_max 25.02
_diffrn_reflns_theta_min 1.56
_diffrn_standards_number 0
_exptl_absorpt_coefficient_mu 0.095
_exptl_absorpt_correction_T_max 0.978
_exptl_absorpt_correction_T_min 0.972
_exptl_absorpt_correction_type multi-scan
_exptl_absorpt_process_details '(SADABS; Sheldrick, 1996)'
_exptl_crystal_colour colourless
_exptl_crystal_density_diffrn 1.258
_exptl_crystal_density_method 'not measured'
_exptl_crystal_description block
_exptl_crystal_F_000 1456
_exptl_crystal_size_max 0.30
_exptl_crystal_size_mid 0.28
_exptl_crystal_size_min 0.24
_refine_diff_density_max 0.891
_refine_diff_density_min -0.342
_refine_ls_extinction_method none
_refine_ls_goodness_of_fit_ref 1.024
_refine_ls_hydrogen_treatment mixed
_refine_ls_matrix_type full
_refine_ls_number_parameters 227
_refine_ls_number_reflns 3172
_refine_ls_number_restraints 13
_refine_ls_restrained_S_all 1.046
_refine_ls_R_factor_all 0.1117
_refine_ls_R_factor_gt 0.0597
_refine_ls_shift/su_max 0.002
_refine_ls_shift/su_mean 0.000
_refine_ls_structure_factor_coef Fsqd
_refine_ls_weighting_details 'calc w=1/[\s^2^(Fo^2^)+(0.0556P)^2^+7.3076P] where P=(Fo^2^+2Fc^2^)/3'
_refine_ls_weighting_scheme calc
_refine_ls_wR_factor_gt 0.1387
_refine_ls_wR_factor_ref 0.1681
_reflns_number_gt 1846
_reflns_number_total 3172
_reflns_threshold_expression I>2\s(I)
_cod_data_source_file hb2346.cif
_cod_data_source_block I
_cod_depositor_comments
;
The following automatic conversions were performed:
'_symmetry_cell_setting' value 'Monoclinic' changed to 'monoclinic'
according to '/home/saulius/struct/CIF-dictionaries/cif_core.dic'
dictionary named 'cif_core.dic' version 2.4.1 from 2010-06-29.

Automatic conversion script
Id: cif_fix_enum 1527 2010-12-29 10:47:43Z saulius 

The following automatic conversions were performed:

'_symmetry_cell_setting' value 'Monoclinic' changed to 'monoclinic'
according to /home/saulius/struct/CIF-dictionaries/cif_core.dic
dictionary named 'cif_core.dic' version 2.4.1 from 2010-06-29.

Automatic conversion script
Id: cif_fix_values 1715 2011-07-08 13:25:40Z adriana 

The following automatic conversions were performed:

'_atom_sites_solution_hydrogens' value 'difmap and geom' was changed
to 'mixed'.

Automatic conversion script
Id: cif_fix_values 6452 2018-10-05 10:23:21Z andrius 
;
_cod_original_cell_volume 3584.7(14)
_cod_original_sg_symbol_Hall '-C 2yc '
_cod_original_sg_symbol_H-M 'C 2/c'
_cod_database_code 2213336
_cod_database_fobs_code 2213336

loop_
_symmetry_equiv_pos_as_xyz
'x, y, z'
'-x, y, -z+1/2'
'x+1/2, y+1/2, z'
'-x+1/2, y+1/2, -z+1/2'
'-x, -y, -z'
'x, -y, z-1/2'
'-x+1/2, -y+1/2, -z'
'x+1/2, -y+1/2, z-1/2'

loop_
_atom_site_type_symbol
_atom_site_label
_atom_site_fract_x
_atom_site_fract_y
_atom_site_fract_z
_atom_site_U_iso_or_equiv
_atom_site_adp_type
_atom_site_calc_flag
_atom_site_refinement_flags
_atom_site_occupancy
O O1 0.37878(10) 0.1042(3) 1.17112(17) 0.0594(7) Uani d D 1
H H1 0.3828(17) 0.039(3) 1.208(2) 0.089 Uiso d D 1
O O2 0.38384(11) 0.3785(3) 1.09903(19) 0.0763(8) Uani d . 1
O O3 0.28861(10) 1.2021(3) 0.89719(19) 0.0718(8) Uani d . 1
O O4 0.26210(13) 1.0649(3) 0.7775(2) 0.1016(12) Uani d U 1
O O5 0.40341(8) 1.0951(2) 0.81867(15) 0.0505(6) Uani d . 1
O O6 0.44289(7) 1.1603(2) 0.96590(13) 0.0401(5) Uani d . 1
N N1 0.37151(9) 1.0400(3) 0.95401(19) 0.0399(7) Uani d . 1
H H1A 0.3728(12) 1.056(3) 1.012(2) 0.048 Uiso d . 1
C C1 0.41530(16) 0.2047(4) 1.2043(3) 0.0666(11) Uani d . 1
H H1B 0.4442 0.1955 1.1695 0.080 Uiso calc R 1
H H1C 0.4276 0.1870 1.2711 0.080 Uiso calc R 1
C C2 0.39616(19) 0.3493(5) 1.1943(3) 0.0806(13) Uani d . 1
H H2A 0.3662 0.3598 1.2261 0.097 Uiso calc R 1
H H2B 0.4224 0.4123 1.2235 0.097 Uiso calc R 1
C C3 0.36382(14) 0.5110(4) 1.0740(3) 0.0576(10) Uani d . 1
C C4 0.34857(14) 0.5299(4) 0.9786(3) 0.0575(10) Uani d . 1
H H4 0.3520 0.4589 0.9359 0.069 Uiso calc R 1
C C5 0.32817(13) 0.6541(4) 0.9458(3) 0.0528(9) Uani d . 1
H H5 0.3177 0.6646 0.8806 0.063 Uiso calc R 1
C C6 0.32247(12) 0.7642(3) 1.0055(2) 0.0467(8) Uani d . 1
C C7 0.33854(14) 0.7435(4) 1.1017(3) 0.0586(10) Uani d . 1
H H7 0.3356 0.8147 1.1446 0.070 Uiso calc R 1
C C8 0.35931(14) 0.6159(4) 1.1360(3) 0.0613(11) Uani d . 1
H H8 0.3699 0.6036 1.2010 0.074 Uiso calc R 1
C C9 0.29678(13) 0.8965(4) 0.9691(3) 0.0532(9) Uani d . 1
H H9A 0.2923 0.9537 1.0235 0.064 Uiso calc R 1
H H9B 0.2629 0.8747 0.9358 0.064 Uiso calc R 1
C C10 0.32534(11) 0.9802(3) 0.9021(2) 0.0433(8) Uani d . 1
H H10 0.3354 0.9173 0.8539 0.052 Uiso calc R 1
C C11 0.28870(13) 1.0864(4) 0.8510(3) 0.0500(9) Uani d . 1
C C12 0.2517(2) 1.3048(5) 0.8559(4) 0.116(2) Uani d U 1
H H12A 0.2579 1.3269 0.7924 0.174 Uiso calc R 1
H H12B 0.2552 1.3865 0.8945 0.174 Uiso calc R 1
H H12C 0.2176 1.2688 0.8534 0.174 Uiso calc R 1
C C13 0.40586(11) 1.0988(3) 0.9055(2) 0.0351(7) Uani d . 1
C C14 0.48700(11) 1.2271(3) 0.9312(2) 0.0424(8) Uani d . 1
C C15 0.51779(15) 1.2772(5) 1.0235(3) 0.0768(13) Uani d . 1
H H15A 0.4976 1.3410 1.0541 0.115 Uiso calc R 1
H H15B 0.5483 1.3223 1.0098 0.115 Uiso calc R 1
H H15C 0.5270 1.2002 1.0650 0.115 Uiso calc R 1
C C16 0.51730(14) 1.1221(4) 0.8842(3) 0.0605(10) Uani d . 1
H H16A 0.5278 1.0490 0.9284 0.091 Uiso calc R 1
H H16B 0.5470 1.1653 0.8655 0.091 Uiso calc R 1
H H16C 0.4964 1.0852 0.8289 0.091 Uiso calc R 1
C C17 0.46880(14) 1.3460(4) 0.8662(3) 0.0616(10) Uani d . 1
H H17A 0.4502 1.3111 0.8077 0.092 Uiso calc R 1
H H17B 0.4978 1.3979 0.8523 0.092 Uiso calc R 1
H H17C 0.4469 1.4044 0.8971 0.092 Uiso calc R 1

loop_
_atom_site_aniso_label
_atom_site_aniso_U_11
_atom_site_aniso_U_22
_atom_site_aniso_U_33
_atom_site_aniso_U_12
_atom_site_aniso_U_13
_atom_site_aniso_U_23
O1 0.0710(17) 0.0527(16) 0.0513(15) -0.0075(14) -0.0020(13) 0.0149(12)
O2 0.092(2) 0.0728(19) 0.0610(17) 0.0161(17) 0.0020(15) 0.0081(15)
O3 0.0738(18) 0.0507(16) 0.0815(18) 0.0213(14) -0.0205(15) -0.0126(14)
O4 0.114(3) 0.071(2) 0.097(2) 0.0111(18) -0.058(2) -0.0138(17)
O5 0.0600(15) 0.0571(15) 0.0341(13) -0.0133(12) 0.0055(10) -0.0061(11)
O6 0.0380(12) 0.0474(13) 0.0343(11) -0.0130(10) 0.0031(9) -0.0025(10)
N1 0.0368(14) 0.0442(16) 0.0374(14) -0.0090(13) 0.0009(13) 0.0035(13)
C1 0.087(3) 0.053(2) 0.055(2) -0.005(2) -0.005(2) 0.0109(19)
C2 0.101(3) 0.083(3) 0.055(2) -0.017(3) -0.001(2) -0.001(2)
C3 0.051(2) 0.047(2) 0.074(3) -0.0028(18) 0.0059(19) 0.012(2)
C4 0.061(2) 0.054(2) 0.057(2) 0.001(2) 0.0085(19) 0.0063(19)
C5 0.054(2) 0.056(2) 0.048(2) -0.0019(19) 0.0052(17) 0.0124(19)
C6 0.0392(18) 0.042(2) 0.060(2) -0.0142(16) 0.0092(16) 0.0073(18)
C7 0.058(2) 0.057(2) 0.061(2) -0.0211(19) 0.0090(19) -0.009(2)
C8 0.058(2) 0.075(3) 0.048(2) -0.014(2) -0.0042(18) 0.019(2)
C9 0.0397(19) 0.048(2) 0.074(2) -0.0070(17) 0.0134(17) 0.0037(19)
C10 0.0374(18) 0.0381(18) 0.0526(19) -0.0055(15) 0.0007(15) 0.0012(16)
C11 0.048(2) 0.040(2) 0.057(2) -0.0077(17) -0.0073(17) 0.0020(18)
C12 0.111(4) 0.069(3) 0.150(5) 0.044(3) -0.040(3) -0.016(3)
C13 0.0381(17) 0.0290(16) 0.0377(18) -0.0029(14) 0.0039(14) 0.0006(14)
C14 0.0357(17) 0.049(2) 0.0428(17) -0.0126(16) 0.0063(14) 0.0057(16)
C15 0.060(2) 0.105(3) 0.062(2) -0.042(3) -0.001(2) -0.008(2)
C16 0.049(2) 0.072(3) 0.063(2) 0.007(2) 0.0160(18) 0.016(2)
C17 0.067(2) 0.044(2) 0.077(3) -0.0047(19) 0.019(2) 0.0105(19)

loop_
_atom_type_symbol
_atom_type_description
_atom_type_scat_dispersion_real
_atom_type_scat_dispersion_imag
_atom_type_scat_source
C C 0.0033 0.0016 'International Tables Vol C Tables 4.2.6.8 and 6.1.1.4'
H H 0.0000 0.0000 'International Tables Vol C Tables 4.2.6.8 and 6.1.1.4'
N N 0.0061 0.0033 'International Tables Vol C Tables 4.2.6.8 and 6.1.1.4'
O O 0.0106 0.0060 'International Tables Vol C Tables 4.2.6.8 and 6.1.1.4'

loop_
_geom_angle_atom_site_label_1
_geom_angle_atom_site_label_2
_geom_angle_atom_site_label_3
_geom_angle
C1 O1 H1 108(3)
C2 O2 C3 117.5(3)
C11 O3 C12 116.1(3)
C13 O6 C14 121.3(2)
C13 N1 C10 119.4(3)
C13 N1 H1A 119(2)
C10 N1 H1A 119(2)
O1 C1 C2 114.6(3)
O1 C1 H1B 108.6
C2 C1 H1B 108.6
O1 C1 H1C 108.6
C2 C1 H1C 108.6
H1B C1 H1C 107.6
O2 C2 C1 108.5(4)
O2 C2 H2A 110.0
C1 C2 H2A 110.0
O2 C2 H2B 110.0
C1 C2 H2B 110.0
H2A C2 H2B 108.4
C8 C3 C4 119.8(4)
C8 C3 O2 125.6(4)
C4 C3 O2 114.6(4)
C3 C4 C5 119.9(4)
C3 C4 H4 120.1
C5 C4 H4 120.1
C4 C5 C6 122.9(3)
C4 C5 H5 118.5
C6 C5 H5 118.5
C7 C6 C5 116.4(3)
C7 C6 C9 121.3(3)
C5 C6 C9 122.2(3)
C6 C7 C8 121.0(4)
C6 C7 H7 119.5
C8 C7 H7 119.5
C3 C8 C7 120.0(3)
C3 C8 H8 120.0
C7 C8 H8 120.0
C6 C9 C10 115.3(3)
C6 C9 H9A 108.5
C10 C9 H9A 108.5
C6 C9 H9B 108.5
C10 C9 H9B 108.5
H9A C9 H9B 107.5
N1 C10 C11 113.5(3)
N1 C10 C9 110.6(3)
C11 C10 C9 108.6(3)
N1 C10 H10 108.0
C11 C10 H10 108.0
C9 C10 H10 108.0
O4 C11 O3 123.3(3)
O4 C11 C10 123.5(3)
O3 C11 C10 113.2(3)
O3 C12 H12A 109.5
O3 C12 H12B 109.5
H12A C12 H12B 109.5
O3 C12 H12C 109.5
H12A C12 H12C 109.5
H12B C12 H12C 109.5
O5 C13 N1 124.1(3)
O5 C13 O6 125.6(3)
N1 C13 O6 110.3(3)
O6 C14 C16 110.1(3)
O6 C14 C17 110.0(3)
C16 C14 C17 112.9(3)
O6 C14 C15 101.8(2)
C16 C14 C15 110.2(3)
C17 C14 C15 111.3(3)
C14 C15 H15A 109.5
C14 C15 H15B 109.5
H15A C15 H15B 109.5
C14 C15 H15C 109.5
H15A C15 H15C 109.5
H15B C15 H15C 109.5
C14 C16 H16A 109.5
C14 C16 H16B 109.5
H16A C16 H16B 109.5
C14 C16 H16C 109.5
H16A C16 H16C 109.5
H16B C16 H16C 109.5
C14 C17 H17A 109.5
C14 C17 H17B 109.5
H17A C17 H17B 109.5
C14 C17 H17C 109.5
H17A C17 H17C 109.5
H17B C17 H17C 109.5

loop_
_geom_bond_atom_site_label_1
_geom_bond_atom_site_label_2
_geom_bond_distance
O1 C1 1.403(4)
O1 H1 0.814(10)
O2 C2 1.370(4)
O2 C3 1.416(4)
O3 C11 1.299(4)
O3 C12 1.456(5)
O4 C11 1.186(4)
O5 C13 1.221(3)
O6 C13 1.341(3)
O6 C14 1.476(3)
N1 C13 1.341(4)
N1 C10 1.450(4)
N1 H1A 0.83(3)
C1 C2 1.492(6)
C1 H1B 0.9700
C1 H1C 0.9700
C2 H2A 0.9700
C2 H2B 0.9700
C3 C8 1.361(5)
C3 C4 1.363(5)
C4 C5 1.373(5)
C4 H4 0.9300
C5 C6 1.383(5)
C5 H5 0.9300
C6 C7 1.381(5)
C6 C9 1.508(5)
C7 C8 1.411(5)
C7 H7 0.9300
C8 H8 0.9300
C9 C10 1.527(4)
C9 H9A 0.9700
C9 H9B 0.9700
C10 C11 1.522(5)
C10 H10 0.9800
C12 H12A 0.9600
C12 H12B 0.9600
C12 H12C 0.9600
C14 C16 1.508(5)
C14 C17 1.511(5)
C14 C15 1.515(5)
C15 H15A 0.9600
C15 H15B 0.9600
C15 H15C 0.9600
C16 H16A 0.9600
C16 H16B 0.9600
C16 H16C 0.9600
C17 H17A 0.9600
C17 H17B 0.9600
C17 H17C 0.9600

loop_
_geom_hbond_atom_site_label_D
_geom_hbond_atom_site_label_H
_geom_hbond_atom_site_label_A
_geom_hbond_site_symmetry_A
_geom_hbond_distance_DH
_geom_hbond_distance_HA
_geom_hbond_distance_DA
_geom_hbond_angle_DHA
N1 H1A O1 1_565 0.83(3) 2.28(3) 3.113(4) 178(3)
O1 H1 O5 6_566 0.814(10) 2.052(14) 2.852(3) 167(4)

loop_
_geom_torsion_atom_site_label_1
_geom_torsion_atom_site_label_2
_geom_torsion_atom_site_label_3
_geom_torsion_atom_site_label_4
_geom_torsion
C3 O2 C2 C1 178.8(3)
O1 C1 C2 O2 -64.6(5)
C2 O2 C3 C8 5.3(6)
C2 O2 C3 C4 -175.1(4)
C8 C3 C4 C5 -0.8(6)
O2 C3 C4 C5 179.5(3)
C3 C4 C5 C6 0.6(6)
C4 C5 C6 C7 0.0(5)
C4 C5 C6 C9 -175.8(3)
C5 C6 C7 C8 -0.3(5)
C9 C6 C7 C8 175.5(3)
C4 C3 C8 C7 0.5(6)
O2 C3 C8 C7 -179.9(3)
C6 C7 C8 C3 0.1(5)
C7 C6 C9 C10 117.7(4)
C5 C6 C9 C10 -66.7(4)
C13 N1 C10 C11 -68.1(4)
C13 N1 C10 C9 169.6(3)
C6 C9 C10 N1 -70.3(4)
C6 C9 C10 C11 164.6(3)
C12 O3 C11 O4 2.8(6)
C12 O3 C11 C10 -175.6(4)
N1 C10 C11 O4 147.1(4)
C9 C10 C11 O4 -89.5(5)
N1 C10 C11 O3 -34.4(4)
C9 C10 C11 O3 89.0(4)
C10 N1 C13 O5 -7.0(5)
C10 N1 C13 O6 173.6(3)
C14 O6 C13 O5 -2.6(5)
C14 O6 C13 N1 176.9(2)
C13 O6 C14 C16 -62.0(3)
C13 O6 C14 C17 63.0(4)
C13 O6 C14 C15 -178.9(3)
